data_2023408
loop_
_publ_author_name
'Mewis, Ryan E.'
'Hulme, Matthew C.'
'Marron, Jack'
'Langley, Stuart K.'
'Sutcliffe, Oliver B.'
'Benjamin, Sophie L.'

_publ_section_title
;
 Synthesis and crystal structures of five fluorinated diphenidine
 derivatives.
;
_journal_coeditor_code EE2011
_journal_issue 'Pt 3'
_journal_name_full 'Acta crystallographica. Section E, Crystallographic communications'
_journal_page_first 229
_journal_page_last 234
_journal_paper_doi 10.1107/S2056989025001288
_journal_volume 81
_journal_year 2025
_chemical_formula_iupac '2C16 H18 F2 N +, 2Cl -, C H2 Cl2'
_chemical_formula_moiety '2(C16 H18 F2 N +), 2(Cl -), C H2 Cl2'
_chemical_formula_sum 'C33 H38 Cl4 F4 N2'
_chemical_formula_weight 680.45
_chemical_name_systematic
;
[1-(2,6-Difluorophenyl)-2-phenylethyl](ethyl)azanium chloride
dichloromethane hemisolvate
;
_space_group_crystal_system monoclinic
_space_group_IT_number 15
_space_group_name_Hall '-I 2ya'
_space_group_name_H-M_alt 'I 1 2/a 1'
_atom_sites_solution_hydrogens mixed
_audit_creation_method SHELXL-2018/3
_cell_angle_alpha 90
_cell_angle_beta 92.130(5)
_cell_angle_gamma 90
_cell_formula_units_Z 4
_cell_length_a 22.9963(14)
_cell_length_b 7.8729(5)
_cell_length_c 19.0330(10)
_cell_measurement_reflns_used 8967
_cell_measurement_temperature 123(2)
_cell_measurement_theta_max 26.43
_cell_measurement_theta_min 2.99
_cell_volume 3443.5(4)
_computing_cell_refinement CrysAlisPro
_computing_data_collection CrysAlisPro
_computing_data_reduction CrysAlisPro
_computing_molecular_graphics
;
X-SEED (Barbour, 2020)
;
_computing_structure_refinement
;
<i>SHELXL2018/3</i>  (Sheldrick, 2015b)
;
_computing_structure_solution
;
<i>SHELXT2014/5</i> (Sheldrick, 2015a)
;
_diffrn_ambient_temperature 123(2)
_diffrn_measured_fraction_theta_full 0.998
_diffrn_measured_fraction_theta_max 0.998
_diffrn_measurement_device_type 'Oxford Diffraction Xcalibur'
_diffrn_measurement_method 'scans in phi and omega'
_diffrn_radiation_type MoK\a
_diffrn_radiation_wavelength 0.71073
_diffrn_reflns_av_R_equivalents 0.0212
_diffrn_reflns_av_unetI/netI 0.0175
_diffrn_reflns_limit_h_max 26
_diffrn_reflns_limit_h_min -27
_diffrn_reflns_limit_k_max 9
_diffrn_reflns_limit_k_min -9
_diffrn_reflns_limit_l_max 22
_diffrn_reflns_limit_l_min -21
_diffrn_reflns_number 12738
_diffrn_reflns_theta_full 24.997
_diffrn_reflns_theta_max 24.997
_diffrn_reflns_theta_min 3.293
_diffrn_source 'fine-focus sealed tube'
_exptl_absorpt_coefficient_mu 0.390
_exptl_absorpt_correction_T_max 0.962
_exptl_absorpt_correction_T_min 0.911
_exptl_absorpt_correction_type analytical
_exptl_absorpt_process_details
;
(SADABS; Krause <i>et al.</i>,  2015)
;
_exptl_crystal_colour colourless
_exptl_crystal_density_diffrn 1.313
_exptl_crystal_description Block
_exptl_crystal_F_000 1416
_exptl_crystal_size_max 0.3
_exptl_crystal_size_mid 0.2
_exptl_crystal_size_min 0.1
_refine_diff_density_max 0.249
_refine_diff_density_min -0.223
_refine_ls_extinction_method none
_refine_ls_goodness_of_fit_ref 1.066
_refine_ls_hydrogen_treatment mixed
_refine_ls_matrix_type full
_refine_ls_number_parameters 224
_refine_ls_number_reflns 3034
_refine_ls_number_restraints 0
_refine_ls_restrained_S_all 1.066
_refine_ls_R_factor_all 0.0343
_refine_ls_R_factor_gt 0.0310
_refine_ls_shift/su_max 0.001
_refine_ls_shift/su_mean 0.000
_refine_ls_structure_factor_coef Fsqd
_refine_ls_weighting_details 'w=1/[\s^2^(Fo^2^)+(0.0343P)^2^+2.8401P] where P=(Fo^2^+2Fc^2^)/3'
_refine_ls_weighting_scheme calc
_refine_ls_wR_factor_gt 0.0750
_refine_ls_wR_factor_ref 0.0768
_reflns_number_gt 2813
_reflns_number_total 3034
_reflns_threshold_expression 'I > 2\s(I)'
_cod_data_source_file ee2011.cif
_cod_data_source_block II
_cod_depositor_comments 'Adding full bibliography for 2023405--2023409.cif.'
_cod_original_sg_symbol_H-M 'I 2/a'
_cod_database_code 2023408
_shelx_space_group_comment
;
The symmetry employed for this shelxl refinement is uniquely defined
by the following loop, which should always be used as a source of
symmetry information in preference to the above space-group names.
They are only intended as comments.
;

loop_
_space_group_symop_operation_xyz
'x, y, z'
'-x+1/2, y, -z'
'x+1/2, y+1/2, z+1/2'
'-x+1, y+1/2, -z+1/2'
'-x, -y, -z'
'x-1/2, -y, z'
'-x+1/2, -y+1/2, -z+1/2'
'x, -y+1/2, z+1/2'

loop_
_atom_site_type_symbol
_atom_site_label
_atom_site_fract_x
_atom_site_fract_y
_atom_site_fract_z
_atom_site_U_iso_or_equiv
_atom_site_adp_type
_atom_site_calc_flag
_atom_site_occupancy
_atom_site_disorder_assembly
_atom_site_disorder_group
Cl Cl1 0.28641(2) 0.60990(5) 0.16223(2) 0.02972(12) Uani d 1 . .
Cl Cl1S 0.31326(2) 0.28821(7) 0.00859(3) 0.05486(16) Uani d 1 . .
F F1 0.05520(5) 1.14129(13) 0.11535(6) 0.0466(3) Uani d 1 . .
F F2 0.17656(5) 0.69870(15) 0.04908(5) 0.0570(3) Uani d 1 . .
N N1 0.19574(5) 0.90437(17) 0.17878(7) 0.0248(3) Uani d 1 . .
C C1 0.13169(6) 0.88167(19) 0.16264(7) 0.0251(3) Uani d 1 . .
H H1 0.110554 0.967062 0.191048 0.030 Uiso calc 1 . .
C C9 0.11629(6) 0.91562(18) 0.08602(7) 0.0242(3) Uani d 1 . .
C C3 0.05036(7) 0.6689(2) 0.17558(8) 0.0308(3) Uani d 1 . .
C C13 0.12414(8) 0.8489(2) -0.03848(9) 0.0391(4) Uani d 1 . .
H H13 0.140233 0.779839 -0.073793 0.047 Uiso calc 1 . .
C C12 0.08611(7) 0.9784(2) -0.05562(9) 0.0392(4) Uani d 1 . .
H H12 0.075593 0.999429 -0.103567 0.047 Uiso calc 1 . .
C C11 0.06315(7) 1.0777(2) -0.00420(9) 0.0369(4) Uani d 1 . .
H H11 0.037235 1.168104 -0.016069 0.044 Uiso calc 1 . .
C C14 0.13806(7) 0.8227(2) 0.03156(8) 0.0326(4) Uani d 1 . .
C C10 0.07854(6) 1.04341(19) 0.06485(8) 0.0288(3) Uani d 1 . .
C C4 0.00903(8) 0.7455(2) 0.21652(9) 0.0399(4) Uani d 1 . .
H H4 0.021169 0.820557 0.253303 0.048 Uiso calc 1 . .
C C15 0.2196(4) 1.0751(12) 0.1558(4) 0.0316(19) Uani d 0.707(5) A 1
H H15A 0.195508 1.167814 0.174557 0.038 Uiso calc 0.707(5) A 1
H H15B 0.217609 1.082569 0.103855 0.038 Uiso calc 0.707(5) A 1
C C8 0.03174(8) 0.5597(2) 0.12252(9) 0.0388(4) Uani d 1 . .
H H8 0.059436 0.506416 0.093985 0.047 Uiso calc 1 . .
C C2 0.11439(7) 0.7045(2) 0.18834(9) 0.0326(4) Uani d 1 . .
H H2A 0.137251 0.617767 0.163763 0.039 Uiso calc 1 . .
H H2B 0.124134 0.695173 0.239296 0.039 Uiso calc 1 . .
C C7 -0.02704(9) 0.5276(3) 0.11066(10) 0.0501(5) Uani d 1 . .
H H7 -0.039328 0.451887 0.074176 0.060 Uiso calc 1 . .
C C5 -0.04964(8) 0.7136(3) 0.20423(11) 0.0490(5) Uani d 1 . .
H H5 -0.077544 0.767277 0.232379 0.059 Uiso calc 1 . .
C C6 -0.06771(8) 0.6042(3) 0.15123(11) 0.0524(5) Uani d 1 . .
H H6 -0.107970 0.581969 0.142816 0.063 Uiso calc 1 . .
C C16 0.28347(10) 1.0963(3) 0.18310(13) 0.0360(7) Uani d 0.707(5) A 1
H H16A 0.285642 1.081935 0.234280 0.054 Uiso calc 0.707(5) A 1
H H16B 0.297386 1.209892 0.171032 0.054 Uiso calc 0.707(5) A 1
H H16C 0.307818 1.010445 0.161259 0.054 Uiso calc 0.707(5) A 1
C C1S 0.250000 0.4136(3) 0.000000 0.0302(5) Uani d 1 . .
H H1S1 0.252617 0.487565 -0.041826 0.036 Uiso calc 0.5 . .
H H1S2 0.247383 0.487565 0.041827 0.036 Uiso calc 0.5 . .
C C16A 0.1932(3) 1.2115(7) 0.1843(3) 0.0383(18) Uani d 0.293(5) A 2
H H16D 0.155523 1.220984 0.158750 0.057 Uiso calc 0.293(5) A 2
H H16E 0.216492 1.313058 0.175641 0.057 Uiso calc 0.293(5) A 2
H H16F 0.186879 1.201409 0.234797 0.057 Uiso calc 0.293(5) A 2
H H1B 0.2162(8) 0.819(2) 0.1612(9) 0.036(5) Uiso d 1 . .
H H1A 0.2010(7) 0.893(2) 0.2273(10) 0.034(5) Uiso d 1 . .
C C15A 0.2248(10) 1.057(3) 0.1594(10) 0.037(6) Uani d 0.293(5) A 2
H H15C 0.227354 1.060956 0.107617 0.044 Uiso calc 0.293(5) A 2
H H15D 0.264950 1.056010 0.180153 0.044 Uiso calc 0.293(5) A 2

loop_
_atom_site_aniso_label
_atom_site_aniso_U_11
_atom_site_aniso_U_22
_atom_site_aniso_U_33
_atom_site_aniso_U_12
_atom_site_aniso_U_13
_atom_site_aniso_U_23
Cl1 0.0298(2) 0.0380(2) 0.02123(18) 0.00784(16) 0.00001(14) -0.00054(15)
Cl1S 0.0491(3) 0.0558(3) 0.0581(3) 0.0262(2) -0.0191(2) -0.0251(2)
F1 0.0486(6) 0.0405(6) 0.0507(6) 0.0214(5) 0.0023(5) -0.0013(5)
F2 0.0669(7) 0.0629(7) 0.0402(6) 0.0416(6) -0.0113(5) -0.0158(5)
N1 0.0261(7) 0.0268(7) 0.0211(7) 0.0025(6) -0.0028(5) 0.0011(6)
C1 0.0246(7) 0.0264(8) 0.0239(7) 0.0019(6) -0.0022(6) 0.0004(6)
C9 0.0217(7) 0.0253(8) 0.0254(7) -0.0011(6) -0.0027(6) 0.0023(6)
C3 0.0340(8) 0.0268(8) 0.0313(8) -0.0038(7) -0.0044(7) 0.0103(7)
C13 0.0366(9) 0.0524(11) 0.0280(8) -0.0036(8) -0.0014(7) -0.0061(8)
C12 0.0325(9) 0.0556(11) 0.0287(8) -0.0121(8) -0.0080(7) 0.0119(8)
C11 0.0271(8) 0.0381(9) 0.0448(10) -0.0028(7) -0.0082(7) 0.0179(8)
C14 0.0301(8) 0.0358(9) 0.0314(8) 0.0074(7) -0.0057(6) -0.0028(7)
C10 0.0242(7) 0.0266(8) 0.0356(8) 0.0002(6) 0.0009(6) 0.0031(7)
C4 0.0433(10) 0.0393(10) 0.0372(9) -0.0060(8) 0.0029(8) 0.0050(8)
C15 0.023(2) 0.030(3) 0.041(3) -0.011(3) -0.0100(19) 0.014(2)
C8 0.0451(10) 0.0303(9) 0.0405(10) -0.0053(8) -0.0048(8) 0.0039(7)
C2 0.0331(9) 0.0294(8) 0.0349(9) -0.0014(7) -0.0056(7) 0.0078(7)
C7 0.0563(12) 0.0426(11) 0.0499(11) -0.0201(9) -0.0178(9) 0.0104(9)
C5 0.0373(10) 0.0504(11) 0.0599(12) 0.0000(9) 0.0101(9) 0.0196(10)
C6 0.0349(10) 0.0546(12) 0.0665(13) -0.0143(9) -0.0130(9) 0.0315(11)
C16 0.0326(14) 0.0355(14) 0.0397(14) -0.0085(10) -0.0007(10) 0.0018(10)
C1S 0.0286(11) 0.0273(11) 0.0340(12) 0.000 -0.0070(9) 0.000
C16A 0.040(3) 0.031(3) 0.043(3) -0.010(3) -0.010(3) -0.002(3)
C15A 0.053(9) 0.042(8) 0.015(5) 0.024(5) -0.009(4) 0.006(5)

loop_
_atom_type_symbol
_atom_type_description
_atom_type_scat_dispersion_real
_atom_type_scat_dispersion_imag
_atom_type_scat_source
C C 0.0033 0.0016 'International Tables Vol C Tables 4.2.6.8 and 6.1.1.4'
H H 0.0000 0.0000 'International Tables Vol C Tables 4.2.6.8 and 6.1.1.4'
N N 0.0061 0.0033 'International Tables Vol C Tables 4.2.6.8 and 6.1.1.4'
F F 0.0171 0.0103 'International Tables Vol C Tables 4.2.6.8 and 6.1.1.4'
Cl Cl 0.1484 0.1585 'International Tables Vol C Tables 4.2.6.8 and 6.1.1.4'

loop_
_geom_angle_atom_site_label_1
_geom_angle_atom_site_label_2
_geom_angle_atom_site_label_3
_geom_angle_site_symmetry_1
_geom_angle_site_symmetry_3
_geom_angle
_geom_angle_publ_flag
C15A N1 C1 . . 120.8(11) ?
C1 N1 C15 . . 114.0(4) ?
N1 C1 C9 . . 111.62(12) ?
N1 C1 C2 . . 107.84(12) ?
C9 C1 C2 . . 114.45(13) ?
C14 C9 C10 . . 114.19(14) ?
C14 C9 C1 . . 123.60(13) ?
C10 C9 C1 . . 122.21(13) ?
C8 C3 C4 . . 118.70(16) ?
C8 C3 C2 . . 120.46(15) ?
C4 C3 C2 . . 120.84(15) ?
C12 C13 C14 . . 117.66(16) ?
C11 C12 C13 . . 120.75(15) ?
C12 C11 C10 . . 118.49(15) ?
F2 C14 C13 . . 118.30(14) ?
F2 C14 C9 . . 116.80(14) ?
C13 C14 C9 . . 124.89(15) ?
F1 C10 C11 . . 118.07(14) ?
F1 C10 C9 . . 117.92(14) ?
C11 C10 C9 . . 124.01(15) ?
C5 C4 C3 . . 120.64(17) ?
N1 C15 C16 . . 110.2(7) ?
C3 C8 C7 . . 120.44(18) ?
C3 C2 C1 . . 112.35(13) ?
C6 C7 C8 . . 120.56(18) ?
C6 C5 C4 . . 120.15(19) ?
C7 C6 C5 . . 119.51(18) ?
Cl1S C1S Cl1S . 2 111.79(12) ?
N1 C15A C16A . . 111.2(13) ?

loop_
_geom_bond_atom_site_label_1
_geom_bond_atom_site_label_2
_geom_bond_site_symmetry_2
_geom_bond_distance
_geom_bond_publ_flag
Cl1S C1S . 1.7606(13) ?
F1 C10 . 1.3580(18) ?
F2 C14 . 1.3516(18) ?
N1 C15A . 1.43(2) ?
N1 C1 . 1.5040(19) ?
N1 C15 . 1.522(8) ?
C1 C9 . 1.512(2) ?
C1 C2 . 1.535(2) ?
C9 C14 . 1.378(2) ?
C9 C10 . 1.379(2) ?
C3 C8 . 1.382(2) ?
C3 C4 . 1.389(2) ?
C3 C2 . 1.510(2) ?
C13 C12 . 1.375(3) ?
C13 C14 . 1.375(2) ?
C12 C11 . 1.374(3) ?
C11 C10 . 1.375(2) ?
C4 C5 . 1.384(3) ?
C15 C16 . 1.550(8) ?
C8 C7 . 1.385(3) ?
C7 C6 . 1.374(3) ?
C5 C6 . 1.379(3) ?
C16A C15A . 1.51(2) ?

loop_
_geom_hbond_atom_site_label_D
_geom_hbond_atom_site_label_H
_geom_hbond_atom_site_label_A
_geom_hbond_site_symmetry_A
_geom_hbond_distance_DH
_geom_hbond_distance_HA
_geom_hbond_distance_DA
_geom_hbond_angle_DHA
_geom_hbond_publ_flag
N1 H1B Cl1 . 0.89(2) 2.30(2) 3.1417(14) 156.0(16) yes
